data_7039779
loop_
_publ_author_name
'Lord, Rianne M.'
'Allison, Simon J.'
'Rafferty, Karen'
'Ghandhi, Laura'
'Pask, Christopher M.'
'McGowan, Patrick C.'

_publ_section_title
;
 Cytotoxic hydrogen bridged ruthenium quinaldamide complexes showing
 induced cancer cell death by apoptosis.
;
_journal_issue 33
_journal_name_full 'Dalton transactions (Cambridge, England : 2003)'
_journal_page_first 13196
_journal_page_last 13203
_journal_paper_doi 10.1039/c6dt01464j
_journal_volume 45
_journal_year 2016
_chemical_formula_moiety 'C52 H47 Cl2 F4 N4 O2, F6 P'
_chemical_formula_sum 'C52 H47 Cl2 F10 N4 O2 P Ru2'
_chemical_formula_weight 1253.94
_chemical_name_systematic
;
 ? 
;
_space_group_crystal_system triclinic
_space_group_IT_number 2
_space_group_name_Hall '-P 1'
_space_group_name_H-M_alt 'P -1'
_symmetry_space_group_name_Hall '-P 1'
_symmetry_space_group_name_H-M 'P -1'
_atom_sites_solution_hydrogens geom
_audit_creation_date 2016-06-16
_audit_creation_method
;
Olex2 1.2
(compiled 2016.02.19 svn.r3266 for OlexSys, GUI svn.r5155)
;
_audit_update_record
;
2016-06-30 deposited with the CCDC.
2016-07-04 downloaded from the CCDC.
;
_cell_angle_alpha 72.4320(10)
_cell_angle_beta 85.7400(10)
_cell_angle_gamma 74.8270(10)
_cell_formula_units_Z 1
_cell_length_a 9.42500(10)
_cell_length_b 9.8120(2)
_cell_length_c 14.6230(2)
_cell_measurement_reflns_used 19746
_cell_measurement_temperature 148(2)
_cell_measurement_theta_max 27.485
_cell_measurement_theta_min 0.998
_cell_volume 1244.28(3)
_computing_cell_refinement 'DENZO-SMN (Otwinowski and Minor, 1997)'
_computing_data_collection 'COLLECT (Nonius, 1999)'
_computing_data_reduction 'DENZO-SMN (Otwinowski and Minor, 1997)'
_computing_molecular_graphics 'Olex2 (Dolomanov et al., 2009)'
_computing_publication_material 'Olex2 (Dolomanov et al., 2009)'
_computing_structure_refinement 'ShelXL (Sheldrick, 2015)'
_computing_structure_solution 'SHELXS-97 (Sheldrick, 1990)'
_diffrn_ambient_temperature 148.15
_diffrn_detector_area_resol_mean 9.091
_diffrn_measured_fraction_theta_full 0.997
_diffrn_measured_fraction_theta_max 0.996
_diffrn_measurement_device_type 'Nonius KappaCCD area detector diffractometer'
_diffrn_measurement_method '\w and \f scans'
_diffrn_radiation_type MoK\a
_diffrn_radiation_wavelength 0.71073
_diffrn_reflns_av_R_equivalents 0.0655
_diffrn_reflns_av_unetI/netI 0.0414
_diffrn_reflns_Laue_measured_fraction_full 0.997
_diffrn_reflns_Laue_measured_fraction_max 0.996
_diffrn_reflns_limit_h_max 12
_diffrn_reflns_limit_h_min -12
_diffrn_reflns_limit_k_max 12
_diffrn_reflns_limit_k_min -12
_diffrn_reflns_limit_l_max 18
_diffrn_reflns_limit_l_min -17
_diffrn_reflns_number 25291
_diffrn_reflns_point_group_measured_fraction_full 0.997
_diffrn_reflns_point_group_measured_fraction_max 0.996
_diffrn_reflns_theta_full 26.000
_diffrn_reflns_theta_max 27.501
_diffrn_reflns_theta_min 2.239
_exptl_absorpt_coefficient_mu 0.830
_exptl_absorpt_correction_T_max 0.8997
_exptl_absorpt_correction_T_min 0.8193
_exptl_absorpt_correction_type multi-scan
_exptl_absorpt_process_details
;
Using multiple and symmetry related data measurements via the program SORTAV
See R. H. Blessing, Acta Cryst (1995), A51, 33-38
;
_exptl_crystal_colour Red
_exptl_crystal_density_diffrn 1.673
_exptl_crystal_density_method 'not measured'
_exptl_crystal_description Fragment
_exptl_crystal_F_000 630
_exptl_crystal_size_max 0.25
_exptl_crystal_size_mid 0.24
_exptl_crystal_size_min 0.13
_refine_diff_density_max 0.516
_refine_diff_density_min -1.094
_refine_diff_density_rms 0.136
_refine_ls_extinction_method none
_refine_ls_goodness_of_fit_ref 1.045
_refine_ls_hydrogen_treatment constr
_refine_ls_matrix_type full
_refine_ls_number_parameters 334
_refine_ls_number_reflns 5690
_refine_ls_number_restraints 0
_refine_ls_restrained_S_all 1.045
_refine_ls_R_factor_all 0.0378
_refine_ls_R_factor_gt 0.0316
_refine_ls_shift/su_max 0.000
_refine_ls_shift/su_mean 0.000
_refine_ls_structure_factor_coef Fsqd
_refine_ls_weighting_details 'w=1/[\s^2^(Fo^2^)+(0.0398P)^2^+0.7748P] where P=(Fo^2^+2Fc^2^)/3'
_refine_ls_weighting_scheme calc
_refine_ls_wR_factor_gt 0.0771
_refine_ls_wR_factor_ref 0.0800
_reflns_Friedel_coverage 0.000
_reflns_number_gt 5231
_reflns_number_total 5690
_reflns_threshold_expression 'I > 2\s(I)'
_cod_data_source_file c6dt01464j2.cif
_cod_data_source_block shelxl
_cod_depositor_comments 'Adding full bibliography for 7039777--7039782.cif.'
_cod_database_code 7039779
_shelx_space_group_comment
;
The symmetry employed for this shelxl refinement is uniquely defined
by the following loop, which should always be used as a source of
symmetry information in preference to the above space-group names.
They are only intended as comments.
;
_shelx_estimated_absorpt_t_max 0.900
_shelx_estimated_absorpt_t_min 0.819
_olex2_refinement_description
;
1. Fixed Uiso
 At 1.2 times of:
  All C(H) groups
 At 1.5 times of:
  All C(H,H,H) groups
2. Others
 Fixed X: P1(1)
 Fixed Y: P1(0)
 Fixed Z: P1(0)
3.a Ternary CH refined with riding coordinates:
 C24(H24)
3.b Aromatic/amide H refined with riding coordinates:
 C4(H4), C2(H2), C16(H16), C21(H21), C7(H7), C3(H3), C8(H8), C18(H18), C5(H5),
 C22(H22), C13(H13), C15(H15), C19(H19)
3.c Idealised Me refined as rotating group:
 C17(H17A,H17B,H17C), C25(H25A,H25B,H25C), C26(H26A,H26B,H26C)
;
_shelx_shelxl_version_number 2014/7
_olex2_submission_special_instructions 'No special instructions were received'

loop_
_space_group_symop_operation_xyz
'x, y, z'
'-x, -y, -z'

loop_
_atom_site_label
_atom_site_type_symbol
_atom_site_fract_x
_atom_site_fract_y
_atom_site_fract_z
_atom_site_U_iso_or_equiv
_atom_site_adp_type
_atom_site_occupancy
_atom_site_site_symmetry_order
_atom_site_calc_flag
_atom_site_refinement_flags_posn
_atom_site_refinement_flags_adp
_atom_site_refinement_flags_occupancy
Ru1 Ru 0.81083(2) 0.46925(2) 0.23431(2) 0.01995(7) Uani 1 1 d . . .
P1 P 1.0000 0.0000 0.0000 0.02709(17) Uani 1 2 d S T P
Cl1 Cl 0.64029(6) 0.61073(6) 0.32171(4) 0.02551(12) Uani 1 1 d . . .
F1 F 0.85709(15) 0.01537(15) 0.29340(11) 0.0349(3) Uani 1 1 d . . .
N2 N 0.96729(19) 0.43223(19) 0.34330(12) 0.0205(3) Uani 1 1 d . . .
F5 F 0.93405(18) 0.17461(16) -0.02352(12) 0.0438(4) Uani 1 1 d . . .
F4 F 1.13080(18) 0.01021(18) 0.05900(12) 0.0461(4) Uani 1 1 d . . .
F3 F 0.90302(19) -0.02609(18) 0.09514(11) 0.0468(4) Uani 1 1 d . . .
N1 N 0.78194(19) 0.28004(19) 0.33810(12) 0.0213(3) Uani 1 1 d . . .
O1 O 0.88447(17) 0.08764(16) 0.46755(11) 0.0272(3) Uani 1 1 d . . .
C4 C 1.2327(3) 0.7084(3) 0.35629(17) 0.0292(5) Uani 1 1 d . . .
H4 H 1.2957 0.7698 0.3562 0.035 Uiso 1 1 calc R . .
F2 F 0.36342(19) 0.00650(19) 0.28474(15) 0.0559(5) Uani 1 1 d . . .
C2 C 1.0290(2) 0.6693(2) 0.28401(15) 0.0245(4) Uani 1 1 d . . .
H2 H 0.9518 0.7047 0.2379 0.029 Uiso 1 1 calc R . .
C11 C 0.6736(2) 0.2068(2) 0.32838(15) 0.0235(4) Uani 1 1 d . . .
C23 C 0.9694(3) 0.3972(3) 0.12902(15) 0.0281(5) Uani 1 1 d . . .
C6 C 1.1624(2) 0.4782(2) 0.42074(15) 0.0231(4) Uani 1 1 d . . .
C16 C 0.5257(2) 0.2693(3) 0.33800(17) 0.0293(5) Uani 1 1 d . . .
H16 H 0.4960 0.3594 0.3542 0.035 Uiso 1 1 calc R . .
C10 C 0.8801(2) 0.2146(2) 0.40614(15) 0.0223(4) Uani 1 1 d . . .
C21 C 0.8097(3) 0.6515(2) 0.10102(15) 0.0272(4) Uani 1 1 d . . .
H21 H 0.8008 0.7535 0.0917 0.033 Uiso 1 1 calc R . .
C7 C 1.1776(2) 0.3394(2) 0.49041(15) 0.0256(4) Uani 1 1 d . . .
H7 H 1.2504 0.3062 0.5392 0.031 Uiso 1 1 calc R . .
C3 C 1.1183(2) 0.7578(2) 0.28803(16) 0.0267(4) Uani 1 1 d . . .
H3 H 1.1027 0.8541 0.2440 0.032 Uiso 1 1 calc R . .
C8 C 1.0863(2) 0.2533(2) 0.48684(15) 0.0240(4) Uani 1 1 d . . .
H8 H 1.0922 0.1614 0.5346 0.029 Uiso 1 1 calc R . .
C1 C 1.0522(2) 0.5253(2) 0.34879(15) 0.0214(4) Uani 1 1 d . . .
C24 C 0.5320(3) 0.7093(3) 0.08821(17) 0.0339(5) Uani 1 1 d . . .
H24 H 0.5308 0.7764 0.1281 0.041 Uiso 1 1 calc R . .
C12 C 0.7134(3) 0.0753(2) 0.30386(16) 0.0280(5) Uani 1 1 d . . .
C9 C 0.9840(2) 0.3027(2) 0.41164(14) 0.0212(4) Uani 1 1 d . . .
C18 C 0.8416(3) 0.3487(2) 0.12920(15) 0.0287(5) Uani 1 1 d . . .
H18 H 0.8504 0.2465 0.1394 0.034 Uiso 1 1 calc R . .
C14 C 0.4661(3) 0.0714(3) 0.30000(19) 0.0369(6) Uani 1 1 d . . .
C5 C 1.2533(2) 0.5728(2) 0.42247(16) 0.0271(4) Uani 1 1 d . . .
H5 H 1.3283 0.5414 0.4698 0.033 Uiso 1 1 calc R . .
C22 C 0.9498(2) 0.5518(3) 0.11482(15) 0.0277(5) Uani 1 1 d . . .
H22 H 1.0337 0.5883 0.1147 0.033 Uiso 1 1 calc R . .
C13 C 0.6120(3) 0.0051(3) 0.28930(19) 0.0360(6) Uani 1 1 d . . .
H13 H 0.6412 -0.0846 0.2727 0.043 Uiso 1 1 calc R . .
C15 C 0.4202(3) 0.2011(3) 0.32418(18) 0.0353(5) Uani 1 1 d . . .
H15 H 0.3186 0.2433 0.3313 0.042 Uiso 1 1 calc R . .
C20 C 0.6809(2) 0.6004(3) 0.10090(15) 0.0260(4) Uani 1 1 d . . .
C17 C 1.1176(3) 0.2917(3) 0.14946(19) 0.0407(6) Uani 1 1 d . . .
H17A H 1.1093 0.2017 0.1996 0.061 Uiso 1 1 calc GR . .
H17B H 1.1841 0.3376 0.1712 0.061 Uiso 1 1 calc GR . .
H17C H 1.1566 0.2666 0.0910 0.061 Uiso 1 1 calc GR . .
C19 C 0.6992(3) 0.4484(3) 0.11448(15) 0.0277(5) Uani 1 1 d . . .
H19 H 0.6155 0.4118 0.1138 0.033 Uiso 1 1 calc R . .
C25 C 0.4043(3) 0.6374(3) 0.1205(2) 0.0451(7) Uani 1 1 d . . .
H25A H 0.3975 0.5775 0.0789 0.068 Uiso 1 1 calc GR . .
H25B H 0.3124 0.7143 0.1164 0.068 Uiso 1 1 calc GR . .
H25C H 0.4208 0.5743 0.1870 0.068 Uiso 1 1 calc GR . .
C26 C 0.5131(3) 0.8044(3) -0.01726(19) 0.0422(6) Uani 1 1 d . . .
H26A H 0.5928 0.8545 -0.0351 0.063 Uiso 1 1 calc GR . .
H26B H 0.4184 0.8782 -0.0255 0.063 Uiso 1 1 calc GR . .
H26C H 0.5160 0.7412 -0.0583 0.063 Uiso 1 1 calc GR . .

loop_
_atom_site_aniso_label
_atom_site_aniso_U_11
_atom_site_aniso_U_22
_atom_site_aniso_U_33
_atom_site_aniso_U_23
_atom_site_aniso_U_13
_atom_site_aniso_U_12
Ru1 0.02047(10) 0.01871(10) 0.02030(10) -0.00479(7) -0.00192(6) -0.00482(7)
P1 0.0322(4) 0.0227(4) 0.0254(4) -0.0039(3) -0.0025(3) -0.0083(3)
Cl1 0.0255(2) 0.0239(3) 0.0270(2) -0.0100(2) -0.00130(19) -0.0028(2)
F1 0.0314(7) 0.0296(7) 0.0431(8) -0.0158(6) -0.0035(6) 0.0005(6)
N2 0.0210(8) 0.0196(8) 0.0213(8) -0.0054(7) -0.0008(6) -0.0060(7)
F5 0.0501(9) 0.0235(7) 0.0543(9) -0.0073(6) -0.0044(7) -0.0069(6)
F4 0.0489(9) 0.0450(9) 0.0468(9) -0.0073(7) -0.0166(7) -0.0183(7)
F3 0.0553(10) 0.0490(9) 0.0359(8) -0.0102(7) 0.0130(7) -0.0187(8)
N1 0.0224(8) 0.0186(8) 0.0243(8) -0.0062(7) -0.0024(7) -0.0066(7)
O1 0.0295(8) 0.0206(7) 0.0295(8) -0.0008(6) -0.0045(6) -0.0095(6)
C4 0.0278(11) 0.0285(11) 0.0358(12) -0.0107(9) 0.0011(9) -0.0137(9)
F2 0.0478(10) 0.0413(9) 0.0847(13) -0.0093(8) -0.0225(9) -0.0263(8)
C2 0.0253(10) 0.0237(10) 0.0244(10) -0.0061(8) -0.0001(8) -0.0069(8)
C11 0.0249(10) 0.0220(10) 0.0239(10) -0.0039(8) -0.0033(8) -0.0086(8)
C23 0.0285(11) 0.0349(12) 0.0187(10) -0.0087(9) 0.0010(8) -0.0034(9)
C6 0.0225(10) 0.0216(10) 0.0257(10) -0.0078(8) 0.0002(8) -0.0054(8)
C16 0.0275(11) 0.0290(12) 0.0329(11) -0.0105(9) -0.0009(9) -0.0078(9)
C10 0.0219(10) 0.0197(10) 0.0251(10) -0.0066(8) 0.0001(8) -0.0050(8)
C21 0.0317(11) 0.0239(11) 0.0220(10) -0.0018(8) -0.0018(8) -0.0054(9)
C7 0.0259(10) 0.0253(11) 0.0248(10) -0.0060(8) -0.0047(8) -0.0053(8)
C3 0.0296(11) 0.0205(10) 0.0293(11) -0.0050(8) 0.0020(9) -0.0084(9)
C8 0.0261(10) 0.0201(10) 0.0247(10) -0.0041(8) -0.0032(8) -0.0055(8)
C1 0.0215(9) 0.0210(10) 0.0224(10) -0.0070(8) 0.0010(7) -0.0059(8)
C24 0.0307(12) 0.0364(13) 0.0287(12) -0.0084(10) -0.0064(9) 0.0021(10)
C12 0.0289(11) 0.0241(11) 0.0301(11) -0.0076(9) -0.0039(9) -0.0045(9)
C9 0.0213(9) 0.0193(10) 0.0224(10) -0.0053(8) -0.0001(7) -0.0048(8)
C18 0.0397(12) 0.0249(11) 0.0221(10) -0.0097(8) -0.0008(9) -0.0057(9)
C14 0.0371(13) 0.0319(13) 0.0456(14) -0.0046(11) -0.0111(11) -0.0203(11)
C5 0.0236(10) 0.0285(11) 0.0318(11) -0.0097(9) -0.0023(8) -0.0090(9)
C22 0.0284(11) 0.0341(12) 0.0193(10) -0.0027(8) 0.0005(8) -0.0116(9)
C13 0.0448(14) 0.0216(11) 0.0439(14) -0.0082(10) -0.0141(11) -0.0102(10)
C15 0.0257(11) 0.0406(14) 0.0403(13) -0.0086(11) -0.0012(10) -0.0132(10)
C20 0.0268(11) 0.0308(11) 0.0179(9) -0.0047(8) -0.0061(8) -0.0042(9)
C17 0.0348(13) 0.0454(15) 0.0318(13) -0.0107(11) -0.0013(10) 0.0067(11)
C19 0.0300(11) 0.0337(12) 0.0235(10) -0.0103(9) -0.0021(8) -0.0122(9)
C25 0.0282(12) 0.0612(18) 0.0368(14) -0.0067(12) -0.0030(10) -0.0039(12)
C26 0.0359(13) 0.0428(15) 0.0354(13) -0.0016(11) -0.0104(11) 0.0029(11)

loop_
_atom_type_symbol
_atom_type_description
_atom_type_scat_dispersion_real
_atom_type_scat_dispersion_imag
_atom_type_scat_source
C C 0.0033 0.0016 'International Tables Vol C Tables 4.2.6.8 and 6.1.1.4'
H H 0.0000 0.0000 'International Tables Vol C Tables 4.2.6.8 and 6.1.1.4'
Cl Cl 0.1484 0.1585 'International Tables Vol C Tables 4.2.6.8 and 6.1.1.4'
F F 0.0171 0.0103 'International Tables Vol C Tables 4.2.6.8 and 6.1.1.4'
N N 0.0061 0.0033 'International Tables Vol C Tables 4.2.6.8 and 6.1.1.4'
O O 0.0106 0.0060 'International Tables Vol C Tables 4.2.6.8 and 6.1.1.4'
P P 0.1023 0.0942 'International Tables Vol C Tables 4.2.6.8 and 6.1.1.4'
Ru Ru -1.2594 0.8363 'International Tables Vol C Tables 4.2.6.8 and 6.1.1.4'

loop_
_geom_angle_atom_site_label_1
_geom_angle_atom_site_label_2
_geom_angle_atom_site_label_3
_geom_angle
_geom_angle_site_symmetry_1
_geom_angle_site_symmetry_3
N2 Ru1 Cl1 86.32(5) . .
N2 Ru1 C23 96.97(7) . .
N2 Ru1 C21 118.04(8) . .
N2 Ru1 C18 124.32(8) . .
N2 Ru1 C22 95.09(7) . .
N2 Ru1 C20 154.30(8) . .
N2 Ru1 C19 162.36(8) . .
N1 Ru1 Cl1 87.76(5) . .
N1 Ru1 N2 76.00(7) . .
N1 Ru1 C23 107.34(8) . .
N1 Ru1 C21 165.34(8) . .
N1 Ru1 C18 88.59(8) . .
N1 Ru1 C22 143.84(8) . .
N1 Ru1 C20 129.14(8) . .
N1 Ru1 C19 98.33(8) . .
C23 Ru1 Cl1 164.90(6) . .
C23 Ru1 C21 68.44(8) . .
C23 Ru1 C20 81.41(8) . .
C21 Ru1 Cl1 96.97(6) . .
C21 Ru1 C20 37.57(8) . .
C18 Ru1 Cl1 147.07(7) . .
C18 Ru1 C23 37.47(9) . .
C18 Ru1 C21 79.89(9) . .
C18 Ru1 C22 67.37(9) . .
C18 Ru1 C20 68.21(8) . .
C18 Ru1 C19 38.14(9) . .
C22 Ru1 Cl1 127.14(6) . .
C22 Ru1 C23 38.03(9) . .
C22 Ru1 C21 37.35(8) . .
C22 Ru1 C20 67.82(8) . .
C22 Ru1 C19 79.57(8) . .
C20 Ru1 Cl1 89.23(6) . .
C19 Ru1 Cl1 110.38(6) . .
C19 Ru1 C23 68.44(8) . .
C19 Ru1 C21 67.01(8) . .
C19 Ru1 C20 37.12(8) . .
F5 P1 F5 180.0 2_755 .
F4 P1 F5 89.78(8) 2_755 2_755
F4 P1 F5 90.22(8) 2_755 .
F4 P1 F5 90.22(8) . 2_755
F4 P1 F5 89.78(8) . .
F4 P1 F4 180.0 2_755 .
F4 P1 F3 90.33(9) 2_755 2_755
F4 P1 F3 89.67(9) . 2_755
F4 P1 F3 89.67(9) 2_755 .
F4 P1 F3 90.33(9) . .
F3 P1 F5 89.73(8) 2_755 .
F3 P1 F5 90.27(8) . .
F3 P1 F5 90.27(8) 2_755 2_755
F3 P1 F5 89.73(8) . 2_755
F3 P1 F3 180.00(7) 2_755 .
C1 N2 Ru1 127.16(13) . .
C9 N2 Ru1 114.56(13) . .
C9 N2 C1 118.27(17) . .
C11 N1 Ru1 122.12(13) . .
C10 N1 Ru1 118.14(14) . .
C10 N1 C11 118.90(17) . .
C3 C4 H4 119.9 . .
C5 C4 H4 119.9 . .
C5 C4 C3 120.3(2) . .
C3 C2 H2 120.1 . .
C3 C2 C1 119.8(2) . .
C1 C2 H2 120.1 . .
C16 C11 N1 120.63(19) . .
C16 C11 C12 118.3(2) . .
C12 C11 N1 120.96(19) . .
C18 C23 Ru1 69.79(13) . .
C18 C23 C22 116.8(2) . .
C18 C23 C17 121.8(2) . .
C22 C23 Ru1 70.29(12) . .
C22 C23 C17 121.3(2) . .
C17 C23 Ru1 127.08(16) . .
C7 C6 C1 119.18(19) . .
C7 C6 C5 121.3(2) . .
C1 C6 C5 119.49(19) . .
C11 C16 H16 119.8 . .
C11 C16 C15 120.5(2) . .
C15 C16 H16 119.8 . .
N1 C10 C9 114.32(18) . .
O1 C10 N1 123.96(19) . .
O1 C10 C9 121.63(18) . .
Ru1 C21 H21 130.5 . .
C22 C21 Ru1 70.43(12) . .
C22 C21 H21 119.7 . .
C22 C21 C20 120.5(2) . .
C20 C21 Ru1 71.98(12) . .
C20 C21 H21 119.7 . .
C6 C7 H7 120.4 . .
C8 C7 C6 119.3(2) . .
C8 C7 H7 120.4 . .
C4 C3 H3 119.4 . .
C2 C3 C4 121.2(2) . .
C2 C3 H3 119.4 . .
C7 C8 H8 120.5 . .
C7 C8 C9 118.94(19) . .
C9 C8 H8 120.5 . .
N2 C1 C2 120.63(19) . .
N2 C1 C6 120.32(18) . .
C2 C1 C6 119.04(19) . .
C20 C24 H24 107.6 . .
C20 C24 C25 113.8(2) . .
C20 C24 C26 109.0(2) . .
C25 C24 H24 107.6 . .
C25 C24 C26 111.0(2) . .
C26 C24 H24 107.6 . .
F1 C12 C11 118.36(19) . .
F1 C12 C13 118.9(2) . .
C13 C12 C11 122.8(2) . .
N2 C9 C10 115.32(18) . .
N2 C9 C8 123.77(19) . .
C8 C9 C10 120.84(18) . .
Ru1 C18 H18 128.6 . .
C23 C18 Ru1 72.74(13) . .
C23 C18 H18 119.0 . .
C23 C18 C19 121.9(2) . .
C19 C18 Ru1 72.02(12) . .
C19 C18 H18 119.0 . .
F2 C14 C13 118.3(2) . .
F2 C14 C15 118.7(2) . .
C15 C14 C13 123.0(2) . .
C4 C5 C6 120.0(2) . .
C4 C5 H5 120.0 . .
C6 C5 H5 120.0 . .
Ru1 C22 H22 129.7 . .
C23 C22 Ru1 71.68(12) . .
C23 C22 H22 119.0 . .
C21 C22 Ru1 72.22(13) . .
C21 C22 C23 122.0(2) . .
C21 C22 H22 119.0 . .
C12 C13 C14 116.8(2) . .
C12 C13 H13 121.6 . .
C14 C13 H13 121.6 . .
C16 C15 H15 120.7 . .
C14 C15 C16 118.6(2) . .
C14 C15 H15 120.7 . .
C21 C20 Ru1 70.45(12) . .
C21 C20 C24 119.3(2) . .
C24 C20 Ru1 129.88(15) . .
C19 C20 Ru1 70.10(12) . .
C19 C20 C21 117.9(2) . .
C19 C20 C24 122.8(2) . .
C23 C17 H17A 109.5 . .
C23 C17 H17B 109.5 . .
C23 C17 H17C 109.5 . .
H17A C17 H17B 109.5 . .
H17A C17 H17C 109.5 . .
H17B C17 H17C 109.5 . .
Ru1 C19 H19 130.5 . .
C18 C19 Ru1 69.84(12) . .
C18 C19 H19 119.5 . .
C20 C19 Ru1 72.77(12) . .
C20 C19 C18 120.9(2) . .
C20 C19 H19 119.5 . .
C24 C25 H25A 109.5 . .
C24 C25 H25B 109.5 . .
C24 C25 H25C 109.5 . .
H25A C25 H25B 109.5 . .
H25A C25 H25C 109.5 . .
H25B C25 H25C 109.5 . .
C24 C26 H26A 109.5 . .
C24 C26 H26B 109.5 . .
C24 C26 H26C 109.5 . .
H26A C26 H26B 109.5 . .
H26A C26 H26C 109.5 . .
H26B C26 H26C 109.5 . .

loop_
_geom_bond_atom_site_label_1
_geom_bond_atom_site_label_2
_geom_bond_distance
_geom_bond_site_symmetry_2
Ru1 Cl1 2.3963(5) .
Ru1 N2 2.1368(17) .
Ru1 N1 2.0800(17) .
Ru1 C23 2.206(2) .
Ru1 C21 2.211(2) .
Ru1 C18 2.168(2) .
Ru1 C22 2.187(2) .
Ru1 C20 2.231(2) .
Ru1 C19 2.196(2) .
P1 F5 1.5996(14) .
P1 F5 1.5996(14) 2_755
P1 F4 1.5965(15) 2_755
P1 F4 1.5966(15) .
P1 F3 1.5984(15) .
P1 F3 1.5984(15) 2_755
F1 C12 1.345(3) .
N2 C1 1.384(3) .
N2 C9 1.338(3) .
N1 C11 1.431(3) .
N1 C10 1.304(3) .
O1 C10 1.290(2) .
C4 H4 0.9500 .
C4 C3 1.410(3) .
C4 C5 1.364(3) .
F2 C14 1.353(3) .
C2 H2 0.9500 .
C2 C3 1.374(3) .
C2 C1 1.416(3) .
C11 C16 1.383(3) .
C11 C12 1.393(3) .
C23 C18 1.405(3) .
C23 C22 1.431(3) .
C23 C17 1.494(3) .
C6 C7 1.412(3) .
C6 C1 1.420(3) .
C6 C5 1.425(3) .
C16 H16 0.9500 .
C16 C15 1.392(3) .
C10 C9 1.486(3) .
C21 H21 0.9500 .
C21 C22 1.409(3) .
C21 C20 1.430(3) .
C7 H7 0.9500 .
C7 C8 1.368(3) .
C3 H3 0.9500 .
C8 H8 0.9500 .
C8 C9 1.402(3) .
C24 H24 1.0000 .
C24 C20 1.510(3) .
C24 C25 1.527(4) .
C24 C26 1.538(3) .
C12 C13 1.377(3) .
C18 H18 0.9500 .
C18 C19 1.426(3) .
C14 C13 1.378(4) .
C14 C15 1.376(4) .
C5 H5 0.9500 .
C22 H22 0.9500 .
C13 H13 0.9500 .
C15 H15 0.9500 .
C20 C19 1.410(3) .
C17 H17A 0.9800 .
C17 H17B 0.9800 .
C17 H17C 0.9800 .
C19 H19 0.9500 .
C25 H25A 0.9800 .
C25 H25B 0.9800 .
C25 H25C 0.9800 .
C26 H26A 0.9800 .
C26 H26B 0.9800 .
C26 H26C 0.9800 .

loop_
_geom_torsion_atom_site_label_1
_geom_torsion_atom_site_label_2
_geom_torsion_atom_site_label_3
_geom_torsion_atom_site_label_4
_geom_torsion
Ru1 N2 C1 C2 7.6(3)
Ru1 N2 C1 C6 -173.53(15)
Ru1 N2 C9 C10 -6.4(2)
Ru1 N2 C9 C8 176.55(16)
Ru1 N1 C11 C16 -72.0(2)
Ru1 N1 C11 C12 104.5(2)
Ru1 N1 C10 O1 -171.25(16)
Ru1 N1 C10 C9 12.2(2)
Ru1 C23 C18 C19 54.93(19)
Ru1 C23 C22 C21 -54.12(19)
Ru1 C21 C22 C23 53.87(18)
Ru1 C21 C20 C24 125.52(19)
Ru1 C21 C20 C19 -53.39(17)
Ru1 C18 C19 C20 54.03(18)
Ru1 C20 C19 C18 -52.69(18)
F1 C12 C13 C14 -179.4(2)
N1 C11 C16 C15 177.0(2)
N1 C11 C12 F1 2.7(3)
N1 C11 C12 C13 -176.8(2)
N1 C10 C9 N2 -3.5(3)
N1 C10 C9 C8 173.64(19)
O1 C10 C9 N2 179.93(19)
O1 C10 C9 C8 -3.0(3)
F2 C14 C13 C12 179.0(2)
F2 C14 C15 C16 -178.8(2)
C11 N1 C10 O1 -1.5(3)
C11 N1 C10 C9 -178.05(18)
C11 C16 C15 C14 -0.6(4)
C11 C12 C13 C14 0.1(4)
C23 C18 C19 Ru1 -55.26(19)
C23 C18 C19 C20 -1.2(3)
C6 C7 C8 C9 2.6(3)
C16 C11 C12 F1 179.2(2)
C16 C11 C12 C13 -0.3(3)
C10 N1 C11 C16 118.7(2)
C10 N1 C11 C12 -64.8(3)
C21 C20 C19 Ru1 53.55(17)
C21 C20 C19 C18 0.9(3)
C7 C6 C1 N2 -4.2(3)
C7 C6 C1 C2 174.7(2)
C7 C6 C5 C4 -177.7(2)
C7 C8 C9 N2 -1.6(3)
C7 C8 C9 C10 -178.5(2)
C3 C4 C5 C6 2.3(3)
C3 C2 C1 N2 -177.3(2)
C3 C2 C1 C6 3.8(3)
C1 N2 C9 C10 174.72(17)
C1 N2 C9 C8 -2.3(3)
C1 C2 C3 C4 -0.6(3)
C1 C6 C7 C8 0.2(3)
C1 C6 C5 C4 1.0(3)
C24 C20 C19 Ru1 -125.3(2)
C24 C20 C19 C18 -178.0(2)
C12 C11 C16 C15 0.5(3)
C9 N2 C1 C2 -173.75(19)
C9 N2 C1 C6 5.1(3)
C18 C23 C22 Ru1 53.72(17)
C18 C23 C22 C21 -0.4(3)
C5 C4 C3 C2 -2.5(4)
C5 C6 C7 C8 178.9(2)
C5 C6 C1 N2 177.08(19)
C5 C6 C1 C2 -4.0(3)
C22 C23 C18 Ru1 -53.97(17)
C22 C23 C18 C19 1.0(3)
C22 C21 C20 Ru1 53.08(18)
C22 C21 C20 C24 178.6(2)
C22 C21 C20 C19 -0.3(3)
C13 C14 C15 C16 0.4(4)
C15 C14 C13 C12 -0.1(4)
C20 C21 C22 Ru1 -53.79(19)
C20 C21 C22 C23 0.1(3)
C17 C23 C18 Ru1 121.9(2)
C17 C23 C18 C19 176.8(2)
C17 C23 C22 Ru1 -122.1(2)
C17 C23 C22 C21 -176.2(2)
C25 C24 C20 Ru1 -73.4(3)
C25 C24 C20 C21 -161.6(2)
C25 C24 C20 C19 17.3(3)
C26 C24 C20 Ru1 162.25(18)
C26 C24 C20 C21 74.0(3)
C26 C24 C20 C19 -107.1(3)
